data_9001564
loop_
_publ_author_name
'Dai, Y. S.'
'Harlow, G. E.'
'McGhie, A. R.'

_publ_section_title
;
 Poldervaartite, Ca(Ca0.5Mn0.5)(SiO3OH)(OH), a new acid nesosilicate from the
 Kalahari manganese field, South Africa: Crystal structure and description
;
_journal_name_full 'American Mineralogist'
_journal_page_first 1082
_journal_page_last 1087
_journal_volume 78
_journal_year 1993
_chemical_formula_sum 'Ca1.67 H2 Mn0.33 O5 Si'
_chemical_name_mineral Poldervaartite
_space_group_IT_number 61
_symmetry_space_group_name_Hall '-P 2ac 2ab'
_symmetry_space_group_name_H-M 'P b c a'
_cell_angle_alpha 90
_cell_angle_beta 90
_cell_angle_gamma 90
_cell_formula_units_Z 8
_cell_length_a 9.398
_cell_length_b 9.139
_cell_length_c 10.535
_cell_volume 904.833
_database_code_amcsd 0001615
_exptl_crystal_density_diffrn 2.865
_cod_original_formula_sum 'Ca1.67 Mn.33 Si O5 H2'
_cod_database_code 9001564

loop_
_space_group_symop_operation_xyz
x,y,z
x,1/2-y,1/2+z
-x,1/2+y,1/2-z
1/2-x,1/2+y,z
1/2+x,1/2-y,-z
1/2+x,y,1/2-z
1/2-x,-y,1/2+z
-x,-y,-z

loop_
_atom_site_aniso_label
_atom_site_aniso_U_11
_atom_site_aniso_U_22
_atom_site_aniso_U_33
_atom_site_aniso_U_12
_atom_site_aniso_U_13
_atom_site_aniso_U_23
Ca1 0.00900 0.01010 0.00840 -0.00040 0.00070 0.00030
Ca2 0.01010 0.01040 0.00980 -0.00220 -0.00030 -0.00040
Mn 0.01010 0.01040 0.00980 -0.00220 -0.00030 -0.00040
Si 0.00760 0.00750 0.00690 0.00020 -0.00020 -0.00040
O-h1 0.02800 0.01040 0.01400 0.00460 -0.00840 -0.00050
O2 0.00920 0.01450 0.01170 -0.00190 -0.00020 -0.00420
O3 0.01600 0.01340 0.00870 0.00220 0.00450 0.00430
O-h4 0.01180 0.01900 0.01600 -0.00120 -0.00020 0.00630
O5 0.01460 0.01450 0.01290 0.00440 0.00180 -0.00160

loop_
_atom_site_label
_atom_site_fract_x
_atom_site_fract_y
_atom_site_fract_z
_atom_site_occupancy
_atom_site_U_iso_or_equiv
_atom_site_type_symbol
_atom_site_attached_hydrogens
Ca1 0.15406 0.49326 0.39021 1.00000 ? Ca 0
Ca2 0.51266 0.33390 0.43048 0.67000 ? Ca 0
Mn 0.51266 0.33390 0.43048 0.33000 ? Mn 0
Si 0.32973 0.21515 0.65939 1.00000 ? Si 0
O-h1 0.25180 0.35020 0.57350 1.00000 ? O 0
O2 -0.05590 0.35900 0.43680 1.00000 ? O 0
O3 0.10200 0.71010 0.28290 1.00000 ? O 0
O-h4 0.39650 0.54920 0.39800 1.00000 ? O 0
O5 0.20190 0.39860 0.18930 1.00000 ? O 0
H1 0.25700 0.07400 0.11700 1.00000 0.03000 H 0
H2 -0.08400 0.58800 0.17300 1.00000 0.03000 H 0

loop_
_cod_changelog_entry_id
_cod_changelog_entry_author
_cod_changelog_entry_date
_cod_changelog_entry_text
1
;cod-tools version 3.8.0
Id: cif_guess_AMCSD_atom_types 9581 2023-05-17 12:35:41Z saulius
;
2023-05-18T08:39:47+03:00
;Derived atom types and hydrogen counts
from atom names that follow the AMCSD naming convention
(Wat == water, O-H == hydroxyl).
;
2
;cod-tools version 3.10.1
Id: cif_fix_AMCSD_aniso_labels 10200 2024-08-01 14:09:44Z saulius
;
2024-08-02T12:20:01+03:00
;Changed the following '_atom_site_aniso_label' values:
'Oh1' -> 'O-h1'
'Oh4' -> 'O-h4'
;

loop_
_cod_related_entry_id
_cod_related_entry_database
_cod_related_entry_code
1 AMCSD 0001615
